data_4105733
loop_
_publ_author_name
'Bao-Hua Xu'
'Gerald Kehr'
'Roland Fr\"ohlich'
'Stefan Grimme'
'Gerhard Erker'

_publ_section_title
;
 Reaction of Aminodihydropentalenes with HB(C6F5)2: The Crucial Role of
 Dihydrogen Elimination
;
_journal_name_full 'Journal of the American Chemical Society'
_journal_page_first 3480
_journal_page_last 3491
_journal_paper_doi 10.1021/ja1092369
_journal_volume 133
_journal_year 2011
_chemical_formula_sum 'C24.5 H20 B Cl2 F10 N'
_chemical_formula_weight 600.13
_chemical_name_systematic
; 
 ? 
;
_space_group_IT_number 2
_symmetry_cell_setting triclinic
_symmetry_space_group_name_Hall '-P 1'
_symmetry_space_group_name_H-M 'P -1'
_atom_sites_solution_hydrogens geom
_atom_sites_solution_primary direct
_atom_sites_solution_secondary difmap
_audit_creation_method SHELXL-97
_cell_angle_alpha 88.834(4)
_cell_angle_beta 78.248(3)
_cell_angle_gamma 74.602(5)
_cell_formula_units_Z 2
_cell_length_a 9.4976(5)
_cell_length_b 12.4411(8)
_cell_length_c 12.8064(8)
_cell_measurement_reflns_used 4340
_cell_measurement_temperature 223(2)
_cell_measurement_theta_max 68.25
_cell_measurement_theta_min 0.88
_cell_volume 1427.40(15)
_computing_cell_refinement 'Collect (Nonius B.V., 1998)'
_computing_data_collection 'Collect (Nonius B.V., 1998)'
_computing_data_reduction 'Denzo-SMN (Otwinowski & Minor, 1997)'
_computing_molecular_graphics 'XP (BrukerAXS, 2000)'
_computing_publication_material 'SHELXL-97 (Sheldrick, 1997)'
_computing_structure_refinement 'SHELXL-97 (Sheldrick, 1997)'
_computing_structure_solution 'SHELXS-97 (Sheldrick, 1990)'
_diffrn_ambient_temperature 223(2)
_diffrn_measured_fraction_theta_full 0.938
_diffrn_measured_fraction_theta_max 0.938
_diffrn_measurement_device_type 'Nonius KappaCCD APEXII'
_diffrn_measurement_method '\w and \f scans'
_diffrn_radiation_monochromator graphite
_diffrn_radiation_source 'fine-focus sealed tube'
_diffrn_radiation_type CuK\a
_diffrn_radiation_wavelength 1.54178
_diffrn_reflns_av_R_equivalents 0.057
_diffrn_reflns_av_sigmaI/netI 0.0300
_diffrn_reflns_limit_h_max 11
_diffrn_reflns_limit_h_min -9
_diffrn_reflns_limit_k_max 14
_diffrn_reflns_limit_k_min -13
_diffrn_reflns_limit_l_max 15
_diffrn_reflns_limit_l_min -14
_diffrn_reflns_number 19428
_diffrn_reflns_theta_full 67.12
_diffrn_reflns_theta_max 67.12
_diffrn_reflns_theta_min 3.53
_exptl_absorpt_coefficient_mu 2.787
_exptl_absorpt_correction_T_max 0.8288
_exptl_absorpt_correction_T_min 0.3363
_exptl_absorpt_correction_type multi-scan
_exptl_absorpt_process_details 'Denzo (Otwinowski, Borek, Majewski & Minor, 2003)'
_exptl_crystal_colour colourless
_exptl_crystal_density_diffrn 1.396
_exptl_crystal_description column
_exptl_crystal_F_000 606
_exptl_crystal_size_max 0.50
_exptl_crystal_size_mid 0.10
_exptl_crystal_size_min 0.07
_refine_diff_density_max 1.139
_refine_diff_density_min -0.244
_refine_diff_density_rms 0.113
_refine_ls_extinction_coef 0.0061(14)
_refine_ls_extinction_expression Fc^*^=kFc[1+0.001xFc^2^\l^3^/sin(2\q)]^-1/4^
_refine_ls_extinction_method SHELXL
_refine_ls_goodness_of_fit_ref 1.056
_refine_ls_hydrogen_treatment constr
_refine_ls_matrix_type full
_refine_ls_number_parameters 376
_refine_ls_number_reflns 4792
_refine_ls_number_restraints 43
_refine_ls_restrained_S_all 1.072
_refine_ls_R_factor_all 0.0909
_refine_ls_R_factor_gt 0.0792
_refine_ls_shift/su_max 0.000
_refine_ls_shift/su_mean 0.000
_refine_ls_structure_factor_coef Fsqd
_refine_ls_weighting_details 'calc w=1/[\s^2^(Fo^2^)+(0.1811P)^2^+0.8419P] where P=(Fo^2^+2Fc^2^)/3'
_refine_ls_weighting_scheme calc
_refine_ls_wR_factor_gt 0.2429
_refine_ls_wR_factor_ref 0.2608
_reflns_number_gt 3882
_reflns_number_total 4792
_reflns_threshold_expression >2sigma(I)
_cod_data_source_file ja1092369_si_008.cif
_cod_data_source_block erk5544
_cod_original_formula_sum 'C24.50 H20 B Cl2 F10 N'
_cod_database_code 4105733

loop_
_symmetry_equiv_pos_as_xyz
'x, y, z'
'-x, -y, -z'

loop_
_atom_site_label
_atom_site_type_symbol
_atom_site_fract_x
_atom_site_fract_y
_atom_site_fract_z
_atom_site_U_iso_or_equiv
_atom_site_adp_type
_atom_site_occupancy
_atom_site_symmetry_multiplicity
_atom_site_calc_flag
_atom_site_refinement_flags
_atom_site_disorder_assembly
_atom_site_disorder_group
Cl1 Cl 0.09841(11) 0.10368(7) 0.15803(7) 0.0583(4) Uani 1 1 d . . .
N1 N 0.7125(3) -0.0357(2) 0.1986(3) 0.0509(7) Uani 1 1 d . . .
C1 C 0.5953(4) 0.1953(3) 0.0249(3) 0.0506(9) Uani 1 1 d . . .
C2 C 0.7198(4) 0.1013(3) 0.0579(3) 0.0520(9) Uani 1 1 d . . .
H2A H 0.7635 0.0439 0.0006 0.062 Uiso 1 1 calc R . .
H2B H 0.7989 0.1314 0.0738 0.062 Uiso 1 1 calc R . .
C3 C 0.6452(4) 0.0536(3) 0.1558(3) 0.0467(8) Uani 1 1 d . . .
C4 C 0.4950(4) 0.1214(3) 0.1895(3) 0.0475(8) Uani 1 1 d . . .
C5 C 0.3610(4) 0.1272(3) 0.2770(3) 0.0553(9) Uani 1 1 d . . .
H5A H 0.3845 0.1335 0.3473 0.066 Uiso 1 1 calc R . .
H5B H 0.3240 0.0611 0.2741 0.066 Uiso 1 1 calc R . .
C6 C 0.2443(4) 0.2351(3) 0.2533(3) 0.0526(9) Uani 1 1 d . . .
H6 H 0.2377 0.2933 0.3070 0.063 Uiso 1 1 calc R . .
C7 C 0.3136(4) 0.2733(3) 0.1425(3) 0.0592(10) Uani 1 1 d . . .
H7A H 0.2582 0.2631 0.0884 0.071 Uiso 1 1 calc R . .
H7B H 0.3132 0.3520 0.1463 0.071 Uiso 1 1 calc R . .
C8 C 0.4683(4) 0.2004(3) 0.1174(3) 0.0461(8) Uani 1 1 d . . .
C9 C 0.5579(5) 0.1603(4) -0.0787(3) 0.0729(12) Uani 1 1 d . . .
H9A H 0.5223 0.0940 -0.0669 0.109 Uiso 1 1 calc R . .
H9B H 0.6469 0.1445 -0.1350 0.109 Uiso 1 1 calc R . .
H9C H 0.4812 0.2203 -0.0995 0.109 Uiso 1 1 calc R . .
C10 C 0.6335(5) 0.3064(4) 0.0124(5) 0.0778(13) Uani 1 1 d . . .
H10A H 0.5498 0.3626 -0.0050 0.117 Uiso 1 1 calc R . .
H10B H 0.7206 0.2994 -0.0445 0.117 Uiso 1 1 calc R . .
H10C H 0.6545 0.3282 0.0787 0.117 Uiso 1 1 calc R . .
C11 C 0.8682(4) -0.0975(3) 0.1502(3) 0.0602(10) Uani 1 1 d . . .
H11A H 0.8774 -0.1085 0.0740 0.090 Uiso 1 1 calc R . .
H11B H 0.8929 -0.1695 0.1825 0.090 Uiso 1 1 calc R . .
H11C H 0.9359 -0.0551 0.1623 0.090 Uiso 1 1 calc R . .
C12 C 0.6440(5) -0.0819(4) 0.2958(4) 0.0619(10) Uani 1 1 d . . .
H12A H 0.7043 -0.0859 0.3491 0.093 Uiso 1 1 calc R . .
H12B H 0.6376 -0.1561 0.2797 0.093 Uiso 1 1 calc R . .
H12C H 0.5446 -0.0342 0.3229 0.093 Uiso 1 1 calc R . .
B1 B 0.0772(4) 0.2258(3) 0.2573(3) 0.0436(8) Uani 1 1 d . . .
C21 C -0.0213(4) 0.3457(3) 0.2211(3) 0.0471(8) Uani 1 1 d . . .
F22 F -0.0262(3) 0.4221(2) 0.3893(2) 0.0818(8) Uani 1 1 d . . .
C22 C -0.0635(5) 0.4359(3) 0.2934(4) 0.0611(10) Uani 1 1 d . . .
F23 F -0.1735(5) 0.6256(2) 0.3464(4) 0.1247(14) Uani 1 1 d . . .
C23 C -0.1384(6) 0.5419(4) 0.2731(5) 0.0822(15) Uani 1 1 d . . .
F24 F -0.2542(4) 0.6659(2) 0.1535(4) 0.1161(13) Uani 1 1 d . . .
C24 C -0.1797(6) 0.5624(4) 0.1759(5) 0.0797(14) Uani 1 1 d . . .
F25 F -0.1794(3) 0.4976(2) 0.0057(2) 0.0859(9) Uani 1 1 d . . .
C25 C -0.1418(5) 0.4770(4) 0.1013(4) 0.0641(11) Uani 1 1 d . . .
F26 F -0.0265(3) 0.2969(2) 0.04252(18) 0.0683(7) Uani 1 1 d . . .
C26 C -0.0629(4) 0.3736(3) 0.1240(3) 0.0515(9) Uani 1 1 d . . .
C31 C -0.0188(4) 0.1922(3) 0.3682(3) 0.0445(8) Uani 1 1 d . . .
F32 F 0.1556(3) 0.1930(3) 0.47776(19) 0.0773(8) Uani 1 1 d . . .
C32 C 0.0234(4) 0.1785(3) 0.4659(3) 0.0542(9) Uani 1 1 d . . .
F33 F -0.0133(4) 0.1404(3) 0.6497(2) 0.1027(11) Uani 1 1 d . . .
C33 C -0.0626(5) 0.1512(4) 0.5581(3) 0.0660(11) Uani 1 1 d . . .
F34 F -0.2883(4) 0.1159(3) 0.6453(2) 0.0971(10) Uani 1 1 d . . .
C34 C -0.1990(5) 0.1385(4) 0.5558(3) 0.0647(11) Uani 1 1 d . . .
F35 F -0.3861(3) 0.1406(3) 0.4592(3) 0.0938(10) Uani 1 1 d . . .
C35 C -0.2507(5) 0.1520(4) 0.4621(3) 0.0627(10) Uani 1 1 d . . .
F36 F -0.2182(3) 0.1909(2) 0.28344(19) 0.0707(7) Uani 1 1 d . . .
C36 C -0.1596(4) 0.1778(3) 0.3717(3) 0.0524(9) Uani 1 1 d . . .
C41A C -0.636(5) 0.616(3) 0.312(6) 0.113(5) Uani 0.099(3) 1 d PDU A 1
H41A H -0.6768 0.6661 0.2592 0.136 Uiso 0.099(3) 1 calc PR A 1
H41B H -0.5952 0.6573 0.3576 0.136 Uiso 0.099(3) 1 calc PR A 1
Cl11 Cl -0.502(3) 0.499(2) 0.252(3) 0.167(2) Uani 0.099(3) 1 d PDU A 1
Cl12 Cl -0.771(4) 0.559(3) 0.388(3) 0.213(4) Uani 0.099(3) 1 d PDU A 1
C41B C -0.6764(16) 0.5053(12) 0.3965(14) 0.113(5) Uani 0.401(3) 1 d PDU A 2
H41C H -0.6690 0.5530 0.4540 0.136 Uiso 0.401(3) 1 calc PR A 2
H41D H -0.7525 0.4660 0.4237 0.136 Uiso 0.401(3) 1 calc PR A 2
Cl21 Cl -0.5052(7) 0.4119(6) 0.3455(7) 0.167(2) Uani 0.401(3) 1 d PDU A 2
Cl22 Cl -0.7179(14) 0.5832(8) 0.2869(8) 0.213(4) Uani 0.401(3) 1 d PDU A 2

loop_
_atom_site_aniso_label
_atom_site_aniso_U_11
_atom_site_aniso_U_22
_atom_site_aniso_U_33
_atom_site_aniso_U_23
_atom_site_aniso_U_13
_atom_site_aniso_U_12
Cl1 0.0716(7) 0.0491(5) 0.0475(5) -0.0061(4) -0.0110(4) -0.0049(4)
N1 0.0479(16) 0.0469(16) 0.0586(18) -0.0020(13) -0.0205(14) -0.0066(13)
C1 0.0448(18) 0.053(2) 0.053(2) 0.0062(16) -0.0108(15) -0.0121(16)
C2 0.0452(19) 0.060(2) 0.0479(19) -0.0028(16) -0.0109(15) -0.0076(16)
C3 0.0460(18) 0.0452(18) 0.0527(19) -0.0052(15) -0.0212(15) -0.0101(15)
C4 0.0421(17) 0.0472(18) 0.054(2) 0.0029(15) -0.0149(15) -0.0101(15)
C5 0.0407(18) 0.056(2) 0.065(2) 0.0177(18) -0.0128(16) -0.0066(16)
C6 0.0431(18) 0.052(2) 0.058(2) 0.0092(16) -0.0097(16) -0.0067(15)
C7 0.0460(19) 0.057(2) 0.068(2) 0.0192(18) -0.0085(17) -0.0059(17)
C8 0.0416(17) 0.0455(18) 0.0532(19) 0.0037(15) -0.0132(15) -0.0125(14)
C9 0.072(3) 0.089(3) 0.055(2) 0.001(2) -0.026(2) -0.007(2)
C10 0.060(2) 0.069(3) 0.101(4) 0.014(3) 0.001(2) -0.025(2)
C11 0.050(2) 0.056(2) 0.065(2) -0.0042(18) -0.0163(18) 0.0055(17)
C12 0.058(2) 0.054(2) 0.071(3) 0.0108(19) -0.0197(19) -0.0063(18)
B1 0.045(2) 0.0425(19) 0.0407(19) 0.0028(15) -0.0115(16) -0.0060(16)
C21 0.0382(17) 0.0441(18) 0.058(2) 0.0044(15) -0.0106(15) -0.0081(14)
F22 0.104(2) 0.0605(15) 0.0758(17) -0.0172(12) -0.0338(15) -0.0008(14)
C22 0.060(2) 0.049(2) 0.072(3) -0.0058(18) -0.021(2) -0.0051(18)
F23 0.160(3) 0.0531(17) 0.149(3) -0.0328(18) -0.057(3) 0.0135(18)
C23 0.085(3) 0.045(2) 0.112(4) -0.009(2) -0.032(3) -0.001(2)
F24 0.120(3) 0.0482(15) 0.180(4) 0.0256(18) -0.068(3) 0.0041(15)
C24 0.074(3) 0.044(2) 0.121(4) 0.019(3) -0.036(3) -0.005(2)
F25 0.0865(18) 0.0844(18) 0.097(2) 0.0470(16) -0.0433(16) -0.0246(15)
C25 0.054(2) 0.059(2) 0.087(3) 0.030(2) -0.030(2) -0.0189(19)
F26 0.0759(15) 0.0714(15) 0.0525(13) 0.0067(11) -0.0213(11) -0.0051(12)
C26 0.0408(18) 0.052(2) 0.061(2) 0.0093(17) -0.0118(16) -0.0118(15)
C31 0.0472(18) 0.0407(17) 0.0436(18) -0.0016(13) -0.0124(14) -0.0056(14)
F32 0.0568(14) 0.126(2) 0.0521(13) 0.0041(13) -0.0212(11) -0.0220(14)
C32 0.048(2) 0.062(2) 0.050(2) 0.0014(17) -0.0136(16) -0.0073(17)
F33 0.100(2) 0.155(3) 0.0487(15) 0.0252(17) -0.0252(14) -0.020(2)
C33 0.077(3) 0.073(3) 0.041(2) 0.0088(18) -0.0116(19) -0.010(2)
F34 0.109(2) 0.109(2) 0.0690(17) 0.0234(16) 0.0101(15) -0.0439(19)
C34 0.071(3) 0.067(3) 0.054(2) 0.0107(19) 0.001(2) -0.025(2)
F35 0.0749(18) 0.130(3) 0.091(2) -0.0006(18) -0.0048(15) -0.0605(18)
C35 0.057(2) 0.070(3) 0.064(2) -0.001(2) -0.0015(19) -0.029(2)
F36 0.0586(13) 0.1051(19) 0.0570(13) -0.0048(12) -0.0194(10) -0.0306(13)
C36 0.055(2) 0.056(2) 0.048(2) -0.0049(16) -0.0100(16) -0.0174(17)
C41A 0.115(7) 0.120(8) 0.112(8) -0.014(6) -0.014(6) -0.048(6)
Cl11 0.141(4) 0.163(5) 0.197(5) -0.025(4) -0.053(4) -0.023(3)
Cl12 0.259(7) 0.169(5) 0.191(6) 0.003(5) -0.038(5) -0.027(5)
C41B 0.115(7) 0.120(8) 0.112(8) -0.014(6) -0.014(6) -0.048(6)
Cl21 0.141(4) 0.163(5) 0.197(5) -0.025(4) -0.053(4) -0.023(3)
Cl22 0.259(7) 0.169(5) 0.191(6) 0.003(5) -0.038(5) -0.027(5)

loop_
_atom_type_symbol
_atom_type_description
_atom_type_scat_dispersion_real
_atom_type_scat_dispersion_imag
_atom_type_scat_source
C C 0.0181 0.0091 'International Tables Vol C Tables 4.2.6.8 and 6.1.1.4'
H H 0.0000 0.0000 'International Tables Vol C Tables 4.2.6.8 and 6.1.1.4'
B B 0.0090 0.0039 'International Tables Vol C Tables 4.2.6.8 and 6.1.1.4'
N N 0.0311 0.0180 'International Tables Vol C Tables 4.2.6.8 and 6.1.1.4'
F F 0.0727 0.0534 'International Tables Vol C Tables 4.2.6.8 and 6.1.1.4'
Cl Cl 0.3639 0.7018 'International Tables Vol C Tables 4.2.6.8 and 6.1.1.4'

loop_
_geom_angle_atom_site_label_1
_geom_angle_atom_site_label_2
_geom_angle_atom_site_label_3
_geom_angle
C3 N1 C12 123.7(3)
C3 N1 C11 120.7(3)
C12 N1 C11 115.6(3)
C8 C1 C10 111.0(3)
C8 C1 C9 110.5(3)
C10 C1 C9 110.4(4)
C8 C1 C2 101.2(3)
C10 C1 C2 113.2(3)
C9 C1 C2 110.1(3)
C3 C2 C1 105.7(3)
C3 C2 H2A 110.6
C1 C2 H2A 110.6
C3 C2 H2B 110.6
C1 C2 H2B 110.6
H2A C2 H2B 108.7
N1 C3 C4 128.3(4)
N1 C3 C2 122.6(3)
C4 C3 C2 109.1(3)
C8 C4 C3 108.2(3)
C8 C4 C5 112.5(3)
C3 C4 C5 139.2(3)
C4 C5 C6 103.5(3)
C4 C5 H5A 111.1
C6 C5 H5A 111.1
C4 C5 H5B 111.1
C6 C5 H5B 111.1
H5A C5 H5B 109.0
C7 C6 C5 106.0(3)
C7 C6 B1 111.5(3)
C5 C6 B1 117.0(3)
C7 C6 H6 107.3
C5 C6 H6 107.3
B1 C6 H6 107.3
C8 C7 C6 104.4(3)
C8 C7 H7A 110.9
C6 C7 H7A 110.9
C8 C7 H7B 110.9
C6 C7 H7B 110.9
H7A C7 H7B 108.9
C4 C8 C7 112.8(3)
C4 C8 C1 115.1(3)
C7 C8 C1 132.0(3)
C1 C9 H9A 109.5
C1 C9 H9B 109.5
H9A C9 H9B 109.5
C1 C9 H9C 109.5
H9A C9 H9C 109.5
H9B C9 H9C 109.5
C1 C10 H10A 109.5
C1 C10 H10B 109.5
H10A C10 H10B 109.5
C1 C10 H10C 109.5
H10A C10 H10C 109.5
H10B C10 H10C 109.5
N1 C11 H11A 109.5
N1 C11 H11B 109.5
H11A C11 H11B 109.5
N1 C11 H11C 109.5
H11A C11 H11C 109.5
H11B C11 H11C 109.5
N1 C12 H12A 109.5
N1 C12 H12B 109.5
H12A C12 H12B 109.5
N1 C12 H12C 109.5
H12A C12 H12C 109.5
H12B C12 H12C 109.5
C6 B1 C31 119.6(3)
C6 B1 C21 108.3(3)
C31 B1 C21 107.8(3)
C6 B1 Cl1 105.5(3)
C31 B1 Cl1 103.6(2)
C21 B1 Cl1 112.1(2)
C22 C21 C26 112.9(3)
C22 C21 B1 117.5(3)
C26 C21 B1 129.4(3)
F22 C22 C23 115.9(4)
F22 C22 C21 119.5(3)
C23 C22 C21 124.5(4)
F23 C23 C22 121.2(5)
F23 C23 C24 119.6(4)
C22 C23 C24 119.2(5)
F24 C24 C25 120.2(5)
F24 C24 C23 120.6(5)
C25 C24 C23 119.2(4)
F25 C25 C26 121.3(4)
F25 C25 C24 119.1(4)
C26 C25 C24 119.5(4)
F26 C26 C25 114.2(4)
F26 C26 C21 121.1(3)
C25 C26 C21 124.7(4)
C32 C31 C36 113.0(3)
C32 C31 B1 126.5(3)
C36 C31 B1 120.5(3)
F32 C32 C31 121.0(3)
F32 C32 C33 114.6(3)
C31 C32 C33 124.4(4)
F33 C33 C34 120.1(4)
F33 C33 C32 120.5(4)
C34 C33 C32 119.4(4)
C33 C34 F34 121.0(4)
C33 C34 C35 120.0(4)
F34 C34 C35 119.0(4)
F35 C35 C34 120.5(4)
F35 C35 C36 121.1(4)
C34 C35 C36 118.4(4)
F36 C36 C35 115.1(3)
F36 C36 C31 120.2(3)
C35 C36 C31 124.7(4)
Cl11 C41A Cl12 102.4(13)
Cl11 C41A H41A 111.3
Cl12 C41A H41A 111.3
Cl11 C41A H41B 111.3
Cl12 C41A H41B 111.3
H41A C41A H41B 109.2
Cl21 C41B Cl22 103.4(11)
Cl21 C41B H41C 111.1
Cl22 C41B H41C 111.1
Cl21 C41B H41D 111.1
Cl22 C41B H41D 111.1
H41C C41B H41D 109.0

loop_
_geom_bond_atom_site_label_1
_geom_bond_atom_site_label_2
_geom_bond_distance
Cl1 B1 1.944(4)
N1 C3 1.297(5)
N1 C12 1.464(5)
N1 C11 1.485(5)
C1 C8 1.498(5)
C1 C10 1.517(6)
C1 C9 1.541(6)
C1 C2 1.547(5)
C2 C3 1.503(5)
C2 H2A 0.9800
C2 H2B 0.9800
C3 C4 1.435(5)
C4 C8 1.345(5)
C4 C5 1.501(5)
C5 C6 1.566(5)
C5 H5A 0.9800
C5 H5B 0.9800
C6 C7 1.559(5)
C6 B1 1.612(5)
C6 H6 0.9900
C7 C8 1.482(5)
C7 H7A 0.9800
C7 H7B 0.9800
C9 H9A 0.9700
C9 H9B 0.9700
C9 H9C 0.9700
C10 H10A 0.9700
C10 H10B 0.9700
C10 H10C 0.9700
C11 H11A 0.9700
C11 H11B 0.9700
C11 H11C 0.9700
C12 H12A 0.9700
C12 H12B 0.9700
C12 H12C 0.9700
B1 C31 1.636(5)
B1 C21 1.650(5)
C21 C22 1.389(5)
C21 C26 1.390(5)
F22 C22 1.342(5)
C22 C23 1.370(6)
F23 C23 1.343(6)
C23 C24 1.379(8)
F24 C24 1.350(5)
C24 C25 1.366(8)
F25 C25 1.346(5)
C25 C26 1.365(5)
F26 C26 1.356(5)
C31 C32 1.383(5)
C31 C36 1.387(5)
F32 C32 1.353(4)
C32 C33 1.384(6)
F33 C33 1.342(5)
C33 C34 1.352(6)
F34 C34 1.353(5)
C34 C35 1.378(6)
F35 C35 1.339(5)
C35 C36 1.384(6)
F36 C36 1.347(4)
C41A Cl11 1.733(15)
C41A Cl12 1.741(15)
C41A H41A 0.9800
C41A H41B 0.9800
C41B Cl21 1.737(13)
C41B Cl22 1.741(13)
C41B H41C 0.9800
C41B H41D 0.9800

loop_
_geom_torsion_atom_site_label_1
_geom_torsion_atom_site_label_2
_geom_torsion_atom_site_label_3
_geom_torsion_atom_site_label_4
_geom_torsion
C8 C1 C2 C3 7.6(4)
C10 C1 C2 C3 126.5(4)
C9 C1 C2 C3 -109.4(3)
C12 N1 C3 C4 -2.4(6)
C11 N1 C3 C4 178.0(3)
C12 N1 C3 C2 178.0(3)
C11 N1 C3 C2 -1.6(5)
C1 C2 C3 N1 171.9(3)
C1 C2 C3 C4 -7.7(4)
N1 C3 C4 C8 -175.2(3)
C2 C3 C4 C8 4.4(4)
N1 C3 C4 C5 1.8(7)
C2 C3 C4 C5 -178.6(4)
C8 C4 C5 C6 -5.6(4)
C3 C4 C5 C6 177.5(4)
C4 C5 C6 C7 8.5(4)
C4 C5 C6 B1 133.5(3)
C5 C6 C7 C8 -8.5(4)
B1 C6 C7 C8 -136.9(3)
C3 C4 C8 C7 178.0(3)
C5 C4 C8 C7 0.1(5)
C3 C4 C8 C1 1.0(4)
C5 C4 C8 C1 -176.9(3)
C6 C7 C8 C4 5.5(5)
C6 C7 C8 C1 -178.2(4)
C10 C1 C8 C4 -126.1(4)
C9 C1 C8 C4 111.1(4)
C2 C1 C8 C4 -5.6(4)
C10 C1 C8 C7 57.7(5)
C9 C1 C8 C7 -65.2(5)
C2 C1 C8 C7 178.1(4)
C7 C6 B1 C31 -177.3(3)
C5 C6 B1 C31 60.4(5)
C7 C6 B1 C21 -53.5(4)
C5 C6 B1 C21 -175.7(3)
C7 C6 B1 Cl1 66.7(3)
C5 C6 B1 Cl1 -55.5(4)
C6 B1 C21 C22 -73.5(4)
C31 B1 C21 C22 57.1(4)
Cl1 B1 C21 C22 170.5(3)
C6 B1 C21 C26 102.1(4)
C31 B1 C21 C26 -127.3(4)
Cl1 B1 C21 C26 -13.9(5)
C26 C21 C22 F22 -177.7(3)
B1 C21 C22 F22 -1.4(5)
C26 C21 C22 C23 0.1(6)
B1 C21 C22 C23 176.4(4)
F22 C22 C23 F23 -1.0(8)
C21 C22 C23 F23 -178.9(5)
F22 C22 C23 C24 179.7(5)
C21 C22 C23 C24 1.8(8)
F23 C23 C24 F24 0.4(8)
C22 C23 C24 F24 179.8(5)
F23 C23 C24 C25 179.2(5)
C22 C23 C24 C25 -1.5(8)
F24 C24 C25 F25 0.1(7)
C23 C24 C25 F25 -178.6(4)
F24 C24 C25 C26 178.2(4)
C23 C24 C25 C26 -0.6(7)
F25 C25 C26 F26 0.6(5)
C24 C25 C26 F26 -177.4(4)
F25 C25 C26 C21 -179.3(3)
C24 C25 C26 C21 2.7(6)
C22 C21 C26 F26 177.7(3)
B1 C21 C26 F26 1.9(6)
C22 C21 C26 C25 -2.3(5)
B1 C21 C26 C25 -178.1(3)
C6 B1 C31 C32 5.7(5)
C21 B1 C31 C32 -118.4(4)
Cl1 B1 C31 C32 122.6(3)
C6 B1 C31 C36 -176.4(3)
C21 B1 C31 C36 59.5(4)
Cl1 B1 C31 C36 -59.4(4)
C36 C31 C32 F32 -178.0(3)
B1 C31 C32 F32 0.1(6)
C36 C31 C32 C33 1.2(6)
B1 C31 C32 C33 179.2(4)
F32 C32 C33 F33 -0.3(6)
C31 C32 C33 F33 -179.5(4)
F32 C32 C33 C34 177.8(4)
C31 C32 C33 C34 -1.4(7)
F33 C33 C34 F34 0.6(7)
C32 C33 C34 F34 -177.5(4)
F33 C33 C34 C35 178.6(4)
C32 C33 C34 C35 0.5(7)
C33 C34 C35 F35 -179.4(4)
F34 C34 C35 F35 -1.3(7)
C33 C34 C35 C36 0.4(7)
F34 C34 C35 C36 178.4(4)
F35 C35 C36 F36 0.5(6)
C34 C35 C36 F36 -179.3(4)
F35 C35 C36 C31 179.3(4)
C34 C35 C36 C31 -0.5(6)
C32 C31 C36 F36 178.5(3)
B1 C31 C36 F36 0.3(5)
C32 C31 C36 C35 -0.2(6)
B1 C31 C36 C35 -178.4(4)
